data_4345691
loop_
_publ_author_name
'W\"achtler, Erik'
'Wahlicht, Sven'
'Priv\'er, Steven H.'
'Bennett, Martin A.'
'Gerke, Birgit'
'P\"ottgen, Rainer'
'Brendler, Erica'
'Gericke, Robert'
'Wagler, J\"org'
'Bhargava, Suresh K.'

_publ_section_title
;
 Tin(IV) Compounds with 2-C6F4PPh2 Substituents and Their Reactivity
 toward Palladium(0): Formation of Tin--Palladium Complexes via Oxidative
 Addition
;
_journal_name_full 'Inorganic Chemistry'
_journal_paper_doi 10.1021/acs.inorgchem.7b00410
_journal_year 2017
_chemical_formula_moiety '2 (C38 H26 F8 P2 Pd Sn), C7 H8'
_chemical_formula_sum 'C83 H60 F16 P4 Pd2 Sn2'
_chemical_formula_weight 1935.37
_space_group_crystal_system monoclinic
_space_group_IT_number 14
_space_group_name_Hall '-P 2yn'
_space_group_name_H-M_alt 'P 1 21/n 1'
_symmetry_space_group_name_Hall '-P 2yn'
_symmetry_space_group_name_H-M 'P 1 21/n 1'
_atom_sites_solution_hydrogens geom
_audit_creation_method SHELXL-2014/7
_cell_angle_alpha 90
_cell_angle_beta 95.499(3)
_cell_angle_gamma 90
_cell_formula_units_Z 4
_cell_length_a 17.0418(6)
_cell_length_b 11.1992(3)
_cell_length_c 40.2181(12)
_cell_measurement_reflns_used 48890
_cell_measurement_temperature 180(2)
_cell_measurement_theta_max 26.25
_cell_measurement_theta_min 2.37
_cell_volume 7640.5(4)
_computing_cell_refinement 'STOE X-AREA'
_computing_data_collection 'STOE X-AREA'
_computing_data_reduction 'STOE X-RED'
_computing_molecular_graphics 'ORTEP32 (Farugia)'
_computing_publication_material 'Ciftab (Sheldrick)'
_computing_structure_refinement 'SHELXL-97 (Sheldrick, 1997)'
_computing_structure_solution 'SHELXS-97 (Sheldrick, 1990)'
_diffrn_ambient_temperature 180(2)
_diffrn_measured_fraction_theta_full 0.999
_diffrn_measured_fraction_theta_max 0.999
_diffrn_measurement_device_type 'STOE IPDS 2T'
_diffrn_measurement_method 'omega scans'
_diffrn_radiation_type MoK\a
_diffrn_radiation_wavelength 0.71073
_diffrn_reflns_av_R_equivalents 0.0472
_diffrn_reflns_av_unetI/netI 0.0323
_diffrn_reflns_Laue_measured_fraction_full 0.999
_diffrn_reflns_Laue_measured_fraction_max 0.999
_diffrn_reflns_limit_h_max 20
_diffrn_reflns_limit_h_min -20
_diffrn_reflns_limit_k_max 12
_diffrn_reflns_limit_k_min -13
_diffrn_reflns_limit_l_max 44
_diffrn_reflns_limit_l_min -47
_diffrn_reflns_number 51717
_diffrn_reflns_point_group_measured_fraction_full 0.999
_diffrn_reflns_point_group_measured_fraction_max 0.999
_diffrn_reflns_theta_full 25.000
_diffrn_reflns_theta_max 25.000
_diffrn_reflns_theta_min 2.356
_exptl_absorpt_coefficient_mu 1.277
_exptl_absorpt_correction_T_max 0.8620
_exptl_absorpt_correction_T_min 0.6625
_exptl_absorpt_correction_type integration
_exptl_absorpt_process_details XSHAPE
_exptl_crystal_colour colorless
_exptl_crystal_density_diffrn 1.682
_exptl_crystal_description piece
_exptl_crystal_F_000 3816
_exptl_crystal_size_max 0.300
_exptl_crystal_size_mid 0.200
_exptl_crystal_size_min 0.100
_refine_diff_density_max 0.417
_refine_diff_density_min -0.467
_refine_diff_density_rms 0.073
_refine_ls_extinction_method none
_refine_ls_goodness_of_fit_ref 1.021
_refine_ls_hydrogen_treatment constr
_refine_ls_matrix_type full
_refine_ls_number_parameters 965
_refine_ls_number_reflns 13447
_refine_ls_number_restraints 6
_refine_ls_restrained_S_all 1.022
_refine_ls_R_factor_all 0.0414
_refine_ls_R_factor_gt 0.0264
_refine_ls_shift/su_max 0.003
_refine_ls_shift/su_mean 0.000
_refine_ls_structure_factor_coef Fsqd
_refine_ls_weighting_details 'w=1/[\s^2^(Fo^2^)+(0.0266P)^2^+3.9206P] where P=(Fo^2^+2Fc^2^)/3'
_refine_ls_weighting_scheme calc
_refine_ls_wR_factor_gt 0.0543
_refine_ls_wR_factor_ref 0.0589
_reflns_Friedel_coverage 0.000
_reflns_number_gt 10822
_reflns_number_total 13447
_reflns_threshold_expression 'I > 2\s(I)'
_cod_data_source_file ic7b00410_si_003.cif
_cod_data_source_block 6
_cod_database_code 4345691
_shelx_shelxl_version_number 2014/7
_shelx_space_group_comment
;
The symmetry employed for this shelxl refinement is uniquely defined
by the following loop, which should always be used as a source of
symmetry information in preference to the above space-group names.
They are only intended as comments.
;
_shelx_estimated_absorpt_t_min 0.701
_shelx_estimated_absorpt_t_max 0.883

loop_
_space_group_symop_operation_xyz
'x, y, z'
'-x+1/2, y+1/2, -z+1/2'
'-x, -y, -z'
'x-1/2, -y-1/2, z-1/2'

loop_
_atom_site_label
_atom_site_type_symbol
_atom_site_fract_x
_atom_site_fract_y
_atom_site_fract_z
_atom_site_U_iso_or_equiv
_atom_site_adp_type
_atom_site_occupancy
_atom_site_site_symmetry_order
_atom_site_calc_flag
_atom_site_refinement_flags_posn
_atom_site_refinement_flags_adp
_atom_site_refinement_flags_occupancy
_atom_site_disorder_assembly
_atom_site_disorder_group
Pd1 Pd 0.30763(2) 0.26627(2) 0.29993(2) 0.02385(6) Uani 1 1 d . . . . .
Pd2 Pd 0.75765(2) 0.57351(2) 0.44798(2) 0.02332(5) Uani 1 1 d . . . . .
Sn1 Sn 0.20894(2) 0.27416(2) 0.24846(2) 0.02658(5) Uani 1 1 d . . . . .
Sn2 Sn 0.64870(2) 0.66943(2) 0.47825(2) 0.02751(5) Uani 1 1 d . . . . .
P1 P 0.20798(4) 0.32234(7) 0.33088(2) 0.02332(15) Uani 1 1 d . . . . .
P2 P 0.42205(4) 0.22587(7) 0.33804(2) 0.02719(16) Uani 1 1 d . . . . .
P3 P 0.76835(4) 0.75235(7) 0.42118(2) 0.02554(16) Uani 1 1 d . . . . .
P4 P 0.85623(4) 0.43731(7) 0.43059(2) 0.02724(16) Uani 1 1 d . . . . .
F1 F 0.04904(10) 0.40943(18) 0.35525(4) 0.0411(4) Uani 1 1 d . . . . .
F2 F -0.09029(10) 0.43494(19) 0.31932(5) 0.0473(5) Uani 1 1 d . . . . .
F3 F -0.10745(11) 0.3756(2) 0.25367(5) 0.0557(6) Uani 1 1 d . . . . .
F4 F 0.01946(11) 0.3104(2) 0.22241(5) 0.0516(5) Uani 1 1 d . . . . .
F5 F 0.36587(12) 0.22980(19) 0.21537(4) 0.0472(5) Uani 1 1 d . . . . .
F6 F 0.51136(14) 0.1684(2) 0.20163(5) 0.0595(6) Uani 1 1 d . . . . .
F7 F 0.62744(13) 0.1276(2) 0.25086(6) 0.0663(7) Uani 1 1 d . . . . .
F8 F 0.59676(11) 0.1405(2) 0.31626(6) 0.0566(6) Uani 1 1 d . . . . .
F9 F 0.65073(11) 0.41425(17) 0.50922(5) 0.0429(5) Uani 1 1 d . . . . .
F10 F 0.68547(12) 0.19170(18) 0.53071(5) 0.0483(5) Uani 1 1 d . . . . .
F11 F 0.80266(12) 0.06570(17) 0.50693(5) 0.0483(5) Uani 1 1 d . . . . .
F12 F 0.89145(11) 0.16460(17) 0.46135(5) 0.0438(5) Uani 1 1 d . . . . .
F13 F 0.55765(12) 0.92489(19) 0.49123(5) 0.0518(5) Uani 1 1 d . . . . .
F14 F 0.57127(12) 1.14915(18) 0.46660(6) 0.0525(5) Uani 1 1 d . . . . .
F15 F 0.67552(12) 1.19363(16) 0.42169(5) 0.0487(5) Uani 1 1 d . . . . .
F16 F 0.76545(11) 1.01856(17) 0.40043(5) 0.0458(5) Uani 1 1 d . . . . .
C1 C 0.10352(17) 0.3211(3) 0.27301(7) 0.0293(6) Uani 1 1 d . . . . .
C2 C 0.11081(17) 0.3450(3) 0.30753(7) 0.0263(6) Uani 1 1 d . . . . .
C3 C 0.04476(18) 0.3816(3) 0.32262(8) 0.0314(7) Uani 1 1 d . . . . .
C4 C -0.02820(18) 0.3941(3) 0.30454(8) 0.0356(7) Uani 1 1 d . . . . .
C5 C -0.03603(18) 0.3666(3) 0.27111(9) 0.0382(8) Uani 1 1 d . . . . .
C6 C 0.02943(19) 0.3330(3) 0.25600(8) 0.0363(7) Uani 1 1 d . . . . .
C7 C 0.22900(16) 0.4598(3) 0.35453(7) 0.0250(6) Uani 1 1 d . . . . .
C8 C 0.28812(19) 0.4582(3) 0.38116(8) 0.0345(7) Uani 1 1 d . . . . .
H8 H 0.3135 0.3852 0.3877 0.041 Uiso 1 1 calc R U . . .
C9 C 0.3098(2) 0.5623(3) 0.39802(8) 0.0418(8) Uani 1 1 d . . . . .
H9 H 0.3494 0.5603 0.4163 0.050 Uiso 1 1 calc R U . . .
C10 C 0.2741(2) 0.6692(3) 0.38833(9) 0.0451(9) Uani 1 1 d . . . . .
H10 H 0.2897 0.7408 0.3998 0.054 Uiso 1 1 calc R U . . .
C11 C 0.2157(2) 0.6718(3) 0.36192(9) 0.0428(8) Uani 1 1 d . . . . .
H11 H 0.1906 0.7450 0.3554 0.051 Uiso 1 1 calc R U . . .
C12 C 0.19392(19) 0.5669(3) 0.34497(8) 0.0329(7) Uani 1 1 d . . . . .
H12 H 0.1545 0.5691 0.3266 0.040 Uiso 1 1 calc R U . . .
C13 C 0.19376(17) 0.2107(3) 0.36280(7) 0.0273(6) Uani 1 1 d . . . . .
C14 C 0.1626(2) 0.2359(3) 0.39311(8) 0.0392(8) Uani 1 1 d . . . . .
H14 H 0.1436 0.3135 0.3974 0.047 Uiso 1 1 calc R U . . .
C15 C 0.1600(2) 0.1454(4) 0.41677(9) 0.0490(9) Uani 1 1 d . . . . .
H15 H 0.1386 0.1619 0.4372 0.059 Uiso 1 1 calc R U . . .
C16 C 0.1878(2) 0.0326(3) 0.41103(10) 0.0514(10) Uani 1 1 d . . . . .
H16 H 0.1865 -0.0278 0.4276 0.062 Uiso 1 1 calc R U . . .
C17 C 0.2174(2) 0.0080(3) 0.38112(10) 0.0487(9) Uani 1 1 d . . . . .
H17 H 0.2359 -0.0700 0.3768 0.058 Uiso 1 1 calc R U . . .
C18 C 0.2204(2) 0.0963(3) 0.35728(8) 0.0370(7) Uani 1 1 d . . . . .
H18 H 0.2410 0.0782 0.3368 0.044 Uiso 1 1 calc R U . . .
C19 C 0.40177(17) 0.2162(3) 0.27404(7) 0.0294(6) Uani 1 1 d . . . . .
C20 C 0.46323(18) 0.1913(3) 0.29928(8) 0.0321(7) Uani 1 1 d . . . . .
C21 C 0.53838(19) 0.1618(3) 0.29171(9) 0.0395(8) Uani 1 1 d . . . . .
C22 C 0.5546(2) 0.1547(3) 0.25887(10) 0.0464(9) Uani 1 1 d . . . . .
C23 C 0.4952(2) 0.1767(3) 0.23381(9) 0.0430(8) Uani 1 1 d . . . . .
C24 C 0.4209(2) 0.2067(3) 0.24159(8) 0.0374(8) Uani 1 1 d . . . . .
C25 C 0.43571(17) 0.1003(3) 0.36628(8) 0.0319(7) Uani 1 1 d . . . . .
C26 C 0.4127(2) 0.1113(3) 0.39853(9) 0.0450(8) Uani 1 1 d . . . . .
H26 H 0.3933 0.1857 0.4056 0.054 Uiso 1 1 calc R U . . .
C27 C 0.4177(2) 0.0155(4) 0.42035(10) 0.0528(10) Uani 1 1 d . . . . .
H27 H 0.4029 0.0249 0.4424 0.063 Uiso 1 1 calc R U . . .
C28 C 0.4440(2) -0.0925(4) 0.41030(11) 0.0530(10) Uani 1 1 d . . . . .
H28 H 0.4468 -0.1586 0.4252 0.064 Uiso 1 1 calc R U . . .
C29 C 0.4663(2) -0.1055(3) 0.37861(12) 0.0607(11) Uani 1 1 d . . . . .
H29 H 0.4846 -0.1808 0.3717 0.073 Uiso 1 1 calc R U . . .
C30 C 0.4623(2) -0.0098(3) 0.35645(10) 0.0478(9) Uani 1 1 d . . . . .
H30 H 0.4779 -0.0200 0.3346 0.057 Uiso 1 1 calc R U . . .
C31 C 0.48078(17) 0.3483(3) 0.35671(8) 0.0299(7) Uani 1 1 d . . . . .
C32 C 0.4709(2) 0.4580(3) 0.34119(9) 0.0476(9) Uani 1 1 d . . . . .
H32 H 0.4328 0.4671 0.3225 0.057 Uiso 1 1 calc R U . . .
C33 C 0.5159(3) 0.5542(3) 0.35250(10) 0.0599(11) Uani 1 1 d . . . . .
H33 H 0.5103 0.6284 0.3411 0.072 Uiso 1 1 calc R U . . .
C34 C 0.5690(2) 0.5437(4) 0.38023(10) 0.0503(10) Uani 1 1 d . . . . .
H34 H 0.5993 0.6107 0.3882 0.060 Uiso 1 1 calc R U . . .
C35 C 0.5779(2) 0.4363(4) 0.39627(10) 0.0525(10) Uani 1 1 d . . . . .
H35 H 0.6138 0.4292 0.4157 0.063 Uiso 1 1 calc R U . . .
C36 C 0.5351(2) 0.3381(3) 0.38438(9) 0.0444(9) Uani 1 1 d . . . . .
H36 H 0.5430 0.2631 0.3952 0.053 Uiso 1 1 calc R U . . .
C37 C 0.1800(2) 0.1098(3) 0.22239(9) 0.0452(9) Uani 1 1 d . . . . .
H37A H 0.1424 0.1259 0.2029 0.068 Uiso 1 1 calc R U . . .
H37B H 0.1563 0.0541 0.2374 0.068 Uiso 1 1 calc R U . . .
H37C H 0.2280 0.0744 0.2150 0.068 Uiso 1 1 calc R U . . .
C38 C 0.2144(2) 0.4096(3) 0.21064(8) 0.0436(8) Uani 1 1 d . . . . .
H38A H 0.2694 0.4219 0.2062 0.065 Uiso 1 1 calc R U . . .
H38B H 0.1928 0.4845 0.2184 0.065 Uiso 1 1 calc R U . . .
H38C H 0.1836 0.3839 0.1901 0.065 Uiso 1 1 calc R U . . .
C39 C 0.65454(17) 0.8514(3) 0.45819(7) 0.0295(7) Uani 1 1 d . . . . .
C40 C 0.70758(17) 0.8752(3) 0.43468(7) 0.0275(6) Uani 1 1 d . . . . .
C41 C 0.71395(17) 0.9908(3) 0.42279(8) 0.0343(7) Uani 1 1 d . . . . .
C42 C 0.66853(19) 1.0822(3) 0.43332(8) 0.0359(7) Uani 1 1 d . . . . .
C43 C 0.61536(19) 1.0588(3) 0.45635(9) 0.0376(8) Uani 1 1 d . . . . .
C44 C 0.60969(18) 0.9449(3) 0.46838(8) 0.0353(7) Uani 1 1 d . . . . .
C45 C 0.74671(17) 0.7464(3) 0.37598(7) 0.0294(7) Uani 1 1 d . . . . .
C46 C 0.68390(19) 0.8089(3) 0.35933(8) 0.0376(7) Uani 1 1 d . . . . .
H46 H 0.6535 0.8616 0.3714 0.045 Uiso 1 1 calc R U . . .
C47 C 0.6656(2) 0.7944(4) 0.32515(9) 0.0489(9) Uani 1 1 d . . . . .
H47 H 0.6229 0.8377 0.3140 0.059 Uiso 1 1 calc R U . . .
C48 C 0.7087(2) 0.7181(4) 0.30749(9) 0.0522(10) Uani 1 1 d . . . . .
H48 H 0.6956 0.7080 0.2842 0.063 Uiso 1 1 calc R U . . .
C49 C 0.7709(2) 0.6561(4) 0.32350(9) 0.0537(10) Uani 1 1 d . . . . .
H49 H 0.8012 0.6040 0.3112 0.064 Uiso 1 1 calc R U . . .
C50 C 0.7895(2) 0.6694(3) 0.35772(8) 0.0413(8) Uani 1 1 d . . . . .
H50 H 0.8320 0.6252 0.3687 0.050 Uiso 1 1 calc R U . . .
C51 C 0.86768(17) 0.8128(3) 0.42970(8) 0.0338(7) Uani 1 1 d . . . . .
C52 C 0.8967(2) 0.8206(3) 0.46283(9) 0.0463(9) Uani 1 1 d . . . . .
H52 H 0.8656 0.7929 0.4796 0.056 Uiso 1 1 calc R U . . .
C53 C 0.9708(2) 0.8681(4) 0.47199(11) 0.0589(11) Uani 1 1 d . . . . .
H53 H 0.9897 0.8734 0.4949 0.071 Uiso 1 1 calc R U . . .
C54 C 1.0161(2) 0.9067(4) 0.44841(13) 0.0701(14) Uani 1 1 d . . . . .
H54 H 1.0673 0.9377 0.4547 0.084 Uiso 1 1 calc R U . . .
C55 C 0.9877(2) 0.9011(5) 0.41488(13) 0.0804(16) Uani 1 1 d . . . . .
H55 H 1.0193 0.9295 0.3983 0.097 Uiso 1 1 calc R U . . .
C56 C 0.9135(2) 0.8545(4) 0.40532(10) 0.0603(12) Uani 1 1 d . . . . .
H56 H 0.8943 0.8511 0.3824 0.072 Uiso 1 1 calc R U . . .
C57 C 0.75551(16) 0.4132(3) 0.47374(7) 0.0260(6) Uani 1 1 d . . . . .
C58 C 0.81798(16) 0.3457(3) 0.46259(7) 0.0276(6) Uani 1 1 d . . . . .
C59 C 0.83406(17) 0.2304(3) 0.47336(8) 0.0313(7) Uani 1 1 d . . . . .
C60 C 0.78945(19) 0.1791(3) 0.49639(8) 0.0353(7) Uani 1 1 d . . . . .
C61 C 0.72896(19) 0.2440(3) 0.50827(8) 0.0346(7) Uani 1 1 d . . . . .
C62 C 0.71226(17) 0.3580(3) 0.49670(7) 0.0307(7) Uani 1 1 d . . . . .
C63 C 0.96167(17) 0.4590(3) 0.43968(8) 0.0309(7) Uani 1 1 d . . . . .
C64 C 1.0068(2) 0.4076(3) 0.46648(9) 0.0460(9) Uani 1 1 d . . . . .
H64 H 0.9828 0.3557 0.4812 0.055 Uiso 1 1 calc R U . . .
C65 C 1.0868(2) 0.4317(4) 0.47188(11) 0.0556(10) Uani 1 1 d . . . . .
H65 H 1.1174 0.3955 0.4902 0.067 Uiso 1 1 calc R U . . .
C66 C 1.1222(2) 0.5071(4) 0.45107(9) 0.0495(9) Uani 1 1 d . . . . .
H66 H 1.1770 0.5231 0.4549 0.059 Uiso 1 1 calc R U . . .
C67 C 1.0782(2) 0.5596(4) 0.42468(10) 0.0563(11) Uani 1 1 d . . . . .
H67 H 1.1027 0.6121 0.4103 0.068 Uiso 1 1 calc R U . . .
C68 C 0.9982(2) 0.5361(4) 0.41898(9) 0.0477(9) Uani 1 1 d . . . . .
H68 H 0.9680 0.5732 0.4007 0.057 Uiso 1 1 calc R U . . .
C69 C 0.84486(18) 0.3468(3) 0.39288(7) 0.0333(7) Uani 1 1 d . . . . .
C70 C 0.7748(2) 0.3574(3) 0.37216(8) 0.0435(8) Uani 1 1 d . . . . .
H70 H 0.7367 0.4154 0.3768 0.052 Uiso 1 1 calc R U . . .
C71 C 0.7608(3) 0.2826(4) 0.34461(10) 0.0603(11) Uani 1 1 d . . . . .
H71 H 0.7127 0.2889 0.3307 0.072 Uiso 1 1 calc R U . . .
C72 C 0.8159(3) 0.2001(4) 0.33748(10) 0.0664(13) Uani 1 1 d . . . . .
H72 H 0.8062 0.1500 0.3185 0.080 Uiso 1 1 calc R U . . .
C73 C 0.8854(3) 0.1892(4) 0.35764(10) 0.0598(11) Uani 1 1 d . . . . .
H73 H 0.9234 0.1315 0.3526 0.072 Uiso 1 1 calc R U . . .
C74 C 0.9002(2) 0.2627(3) 0.38538(9) 0.0439(8) Uani 1 1 d . . . . .
H74 H 0.9483 0.2552 0.3992 0.053 Uiso 1 1 calc R U . . .
C75 C 0.6663(3) 0.6940(4) 0.53165(8) 0.0536(10) Uani 1 1 d . . . . .
H75A H 0.6177 0.6739 0.5416 0.080 Uiso 1 1 calc R U . . .
H75B H 0.6802 0.7774 0.5366 0.080 Uiso 1 1 calc R U . . .
H75C H 0.7091 0.6419 0.5410 0.080 Uiso 1 1 calc R U . . .
C76 C 0.52776(19) 0.6174(4) 0.46610(10) 0.0463(9) Uani 1 1 d . . . . .
H76A H 0.5224 0.5314 0.4697 0.070 Uiso 1 1 calc R U . . .
H76B H 0.5117 0.6362 0.4426 0.070 Uiso 1 1 calc R U . . .
H76C H 0.4941 0.6609 0.4804 0.070 Uiso 1 1 calc R U . . .
C77A C 1.0394(4) 0.0022(7) 0.30184(18) 0.098(3) Uani 0.740(6) 1 d D . P A 1
H77A H 1.0420 0.0871 0.3078 0.147 Uiso 0.740(6) 1 calc R U P A 1
H77B H 1.0843 -0.0183 0.2894 0.147 Uiso 0.740(6) 1 calc R U P A 1
H77C H 1.0411 -0.0461 0.3222 0.147 Uiso 0.740(6) 1 calc R U P A 1
C78A C 0.9670(2) -0.0212(5) 0.28132(11) 0.090(3) Uani 0.740(6) 1 d G . P A 1
C79A C 0.8989(3) -0.0522(6) 0.29572(9) 0.077(2) Uani 0.740(6) 1 d DG . P A 1
H79A H 0.9001 -0.0602 0.3193 0.092 Uiso 0.740(6) 1 calc R U P A 1
C80A C 0.8290(2) -0.0715(6) 0.27565(13) 0.111(3) Uani 0.740(6) 1 d G . P A 1
H80A H 0.7825 -0.0927 0.2855 0.133 Uiso 0.740(6) 1 calc R U P A 1
C81A C 0.8273(2) -0.0598(6) 0.24118(12) 0.098(3) Uani 0.740(6) 1 d G . P A 1
H81A H 0.7795 -0.0730 0.2275 0.118 Uiso 0.740(6) 1 calc R U P A 1
C82A C 0.8954(3) -0.0288(6) 0.22678(9) 0.104(3) Uani 0.740(6) 1 d G . P A 1
H82A H 0.8942 -0.0208 0.2032 0.124 Uiso 0.740(6) 1 calc R U P A 1
C83A C 0.9653(2) -0.0095(5) 0.24685(12) 0.085(2) Uani 0.740(6) 1 d DG . P A 1
H83A H 1.0118 0.0117 0.2370 0.102 Uiso 0.740(6) 1 calc R U P A 1
C77B C 1.0319(4) -0.0472(10) 0.32606(15) 0.098(3) Uani 0.260(6) 1 d DG . P A 2
H77D H 1.0233 0.0214 0.3404 0.147 Uiso 0.260(6) 1 calc R U P A 2
H77E H 1.0863 -0.0460 0.3200 0.147 Uiso 0.260(6) 1 calc R U P A 2
H77F H 1.0226 -0.1213 0.3381 0.147 Uiso 0.260(6) 1 calc R U P A 2
C78B C 0.9783(6) -0.0409(17) 0.2963(3) 0.090(3) Uani 0.260(6) 1 d G . P A 2
C79B C 0.9028(7) -0.088(2) 0.2959(3) 0.077(2) Uani 0.260(6) 1 d DG . P A 2
H79B H 0.8869 -0.1262 0.3152 0.092 Uiso 0.260(6) 1 calc R U P A 2
C80B C 0.8505(7) -0.079(2) 0.2673(4) 0.111(3) Uani 0.260(6) 1 d G . P A 2
H80B H 0.7989 -0.1112 0.2670 0.133 Uiso 0.260(6) 1 calc R U P A 2
C81B C 0.8738(9) -0.023(2) 0.2390(3) 0.098(3) Uani 0.260(6) 1 d G . P A 2
H81B H 0.8381 -0.0169 0.2194 0.118 Uiso 0.260(6) 1 calc R U P A 2
C82B C 0.9494(9) 0.0241(18) 0.2393(3) 0.104(3) Uani 0.260(6) 1 d G . P A 2
H82B H 0.9653 0.0624 0.2200 0.124 Uiso 0.260(6) 1 calc R U P A 2
C83B C 1.0016(7) 0.0152(17) 0.2680(3) 0.104(3) Uani 0.260(6) 1 d DG . P A 2
H83B H 1.0533 0.0473 0.2682 0.124 Uiso 0.260(6) 1 calc R U P A 2

loop_
_atom_site_aniso_label
_atom_site_aniso_U_11
_atom_site_aniso_U_22
_atom_site_aniso_U_33
_atom_site_aniso_U_23
_atom_site_aniso_U_13
_atom_site_aniso_U_12
Pd1 0.02497(11) 0.02725(12) 0.01897(11) -0.00261(9) 0.00023(8) -0.00106(9)
Pd2 0.01974(11) 0.02650(12) 0.02390(11) 0.00282(9) 0.00303(8) -0.00046(9)
Sn1 0.03183(11) 0.02829(11) 0.01884(10) -0.00113(8) -0.00164(8) -0.00206(8)
Sn2 0.02387(10) 0.03236(11) 0.02700(11) 0.00329(9) 0.00614(8) 0.00206(8)
P1 0.0261(4) 0.0245(4) 0.0190(3) -0.0009(3) 0.0005(3) -0.0004(3)
P2 0.0244(4) 0.0304(4) 0.0261(4) -0.0034(3) -0.0012(3) 0.0017(3)
P3 0.0209(4) 0.0295(4) 0.0263(4) 0.0049(3) 0.0026(3) -0.0014(3)
P4 0.0237(4) 0.0311(4) 0.0272(4) 0.0018(3) 0.0037(3) 0.0014(3)
F1 0.0332(10) 0.0615(13) 0.0294(10) -0.0057(9) 0.0069(7) 0.0045(9)
F2 0.0274(10) 0.0609(13) 0.0546(12) 0.0053(10) 0.0085(8) 0.0081(9)
F3 0.0307(10) 0.0726(15) 0.0595(13) 0.0007(11) -0.0176(9) 0.0068(10)
F4 0.0431(11) 0.0767(15) 0.0314(10) -0.0090(10) -0.0150(8) 0.0067(10)
F5 0.0571(12) 0.0617(13) 0.0231(9) -0.0082(9) 0.0049(8) -0.0057(10)
F6 0.0757(15) 0.0633(14) 0.0451(12) -0.0160(11) 0.0352(11) -0.0060(12)
F7 0.0452(12) 0.0711(16) 0.0884(18) -0.0114(13) 0.0373(12) 0.0076(11)
F8 0.0281(10) 0.0732(15) 0.0677(14) -0.0082(12) 0.0007(9) 0.0062(10)
F9 0.0386(10) 0.0460(11) 0.0474(11) 0.0063(9) 0.0210(8) 0.0004(9)
F10 0.0561(12) 0.0489(12) 0.0414(11) 0.0156(9) 0.0116(9) -0.0111(10)
F11 0.0607(13) 0.0326(11) 0.0502(12) 0.0170(9) -0.0025(10) -0.0007(9)
F12 0.0421(11) 0.0385(11) 0.0510(12) 0.0036(9) 0.0053(9) 0.0130(9)
F13 0.0501(12) 0.0515(12) 0.0576(13) 0.0024(10) 0.0246(10) 0.0167(10)
F14 0.0498(12) 0.0374(11) 0.0695(14) -0.0102(10) 0.0025(10) 0.0143(9)
F15 0.0462(11) 0.0266(10) 0.0706(14) 0.0091(9) -0.0085(10) -0.0013(8)
F16 0.0448(11) 0.0382(11) 0.0561(12) 0.0144(9) 0.0131(9) -0.0066(9)
C1 0.0310(16) 0.0268(15) 0.0292(16) 0.0009(13) -0.0014(12) -0.0003(13)
C2 0.0294(15) 0.0252(15) 0.0240(15) 0.0004(12) 0.0008(11) -0.0025(12)
C3 0.0313(16) 0.0330(17) 0.0301(16) -0.0005(13) 0.0030(13) -0.0020(13)
C4 0.0258(16) 0.0369(18) 0.0446(19) 0.0036(15) 0.0054(14) 0.0025(13)
C5 0.0283(17) 0.0389(19) 0.045(2) 0.0014(15) -0.0091(14) -0.0007(14)
C6 0.0357(18) 0.0426(19) 0.0285(17) 0.0003(14) -0.0087(13) 0.0015(14)
C7 0.0268(15) 0.0259(15) 0.0227(14) -0.0016(12) 0.0040(11) -0.0019(12)
C8 0.0399(18) 0.0315(17) 0.0303(16) -0.0012(13) -0.0059(13) 0.0032(14)
C9 0.047(2) 0.041(2) 0.0345(18) -0.0062(15) -0.0098(15) -0.0044(16)
C10 0.062(2) 0.0303(19) 0.043(2) -0.0073(15) 0.0028(17) -0.0125(17)
C11 0.059(2) 0.0247(17) 0.044(2) 0.0023(15) -0.0034(16) 0.0006(15)
C12 0.0402(18) 0.0287(17) 0.0290(16) 0.0046(13) -0.0013(13) -0.0020(14)
C13 0.0277(15) 0.0289(16) 0.0245(15) 0.0002(12) -0.0018(11) -0.0049(12)
C14 0.047(2) 0.0403(19) 0.0310(17) 0.0015(15) 0.0073(14) 0.0023(15)
C15 0.054(2) 0.063(3) 0.0321(19) 0.0111(17) 0.0118(16) -0.0087(19)
C16 0.058(2) 0.044(2) 0.051(2) 0.0234(18) -0.0006(18) -0.0127(18)
C17 0.063(2) 0.0253(18) 0.057(2) 0.0075(16) -0.0002(18) -0.0066(16)
C18 0.0452(19) 0.0308(18) 0.0343(18) -0.0027(14) 0.0001(14) -0.0054(14)
C19 0.0318(16) 0.0260(15) 0.0303(16) -0.0073(13) 0.0031(12) -0.0055(13)
C20 0.0329(16) 0.0302(17) 0.0339(17) -0.0068(13) 0.0064(13) -0.0019(13)
C21 0.0304(17) 0.0402(19) 0.048(2) -0.0060(16) 0.0047(15) -0.0008(14)
C22 0.039(2) 0.044(2) 0.061(2) -0.0113(18) 0.0250(18) -0.0017(16)
C23 0.055(2) 0.0370(19) 0.041(2) -0.0111(16) 0.0238(17) -0.0069(17)
C24 0.0432(19) 0.0339(18) 0.0361(18) -0.0089(14) 0.0097(14) -0.0072(15)
C25 0.0254(15) 0.0325(17) 0.0358(17) -0.0022(13) -0.0080(12) -0.0013(13)
C26 0.056(2) 0.041(2) 0.0375(19) 0.0019(16) 0.0011(16) 0.0072(17)
C27 0.064(2) 0.050(2) 0.043(2) 0.0094(18) -0.0038(18) -0.0010(19)
C28 0.046(2) 0.043(2) 0.067(3) 0.0183(19) -0.0105(19) -0.0031(17)
C29 0.063(3) 0.031(2) 0.089(3) 0.004(2) 0.010(2) 0.0066(18)
C30 0.052(2) 0.037(2) 0.055(2) -0.0040(17) 0.0069(17) 0.0050(17)
C31 0.0261(15) 0.0303(17) 0.0332(16) -0.0053(13) 0.0024(12) 0.0005(12)
C32 0.059(2) 0.038(2) 0.043(2) 0.0026(16) -0.0099(17) -0.0069(17)
C33 0.087(3) 0.035(2) 0.056(3) 0.0018(18) 0.000(2) -0.014(2)
C34 0.048(2) 0.047(2) 0.056(2) -0.0183(18) 0.0040(18) -0.0186(17)
C35 0.039(2) 0.054(2) 0.060(2) -0.013(2) -0.0168(17) -0.0030(17)
C36 0.0387(19) 0.0363(19) 0.054(2) -0.0064(16) -0.0169(16) 0.0004(15)
C37 0.053(2) 0.042(2) 0.041(2) -0.0126(16) 0.0037(16) -0.0105(17)
C38 0.057(2) 0.043(2) 0.0304(18) 0.0124(15) 0.0004(15) -0.0013(17)
C39 0.0256(15) 0.0323(17) 0.0303(16) 0.0001(13) 0.0002(12) 0.0014(12)
C40 0.0255(15) 0.0276(15) 0.0291(16) 0.0019(12) 0.0003(12) -0.0021(12)
C41 0.0255(15) 0.0382(19) 0.0381(18) 0.0035(14) -0.0032(13) -0.0053(14)
C42 0.0372(18) 0.0242(16) 0.0440(19) 0.0029(14) -0.0083(14) -0.0025(14)
C43 0.0321(17) 0.0307(18) 0.048(2) -0.0093(15) -0.0051(14) 0.0082(14)
C44 0.0300(16) 0.0392(19) 0.0368(18) -0.0013(14) 0.0035(13) 0.0024(14)
C45 0.0266(15) 0.0340(17) 0.0276(15) 0.0073(13) 0.0024(12) -0.0004(13)
C46 0.0329(17) 0.046(2) 0.0339(17) 0.0039(15) 0.0030(13) 0.0007(15)
C47 0.049(2) 0.058(2) 0.0368(19) 0.0069(17) -0.0107(16) 0.0083(18)
C48 0.073(3) 0.055(2) 0.0271(18) 0.0063(17) -0.0013(17) 0.003(2)
C49 0.068(3) 0.058(2) 0.036(2) 0.0036(18) 0.0117(18) 0.018(2)
C50 0.045(2) 0.048(2) 0.0314(18) 0.0084(15) 0.0046(14) 0.0102(16)
C51 0.0250(15) 0.0327(17) 0.0428(18) 0.0071(14) -0.0006(13) -0.0028(13)
C52 0.0405(19) 0.048(2) 0.048(2) 0.0104(17) -0.0106(16) -0.0109(17)
C53 0.044(2) 0.054(2) 0.073(3) 0.009(2) -0.027(2) -0.0127(19)
C54 0.029(2) 0.073(3) 0.104(4) 0.022(3) -0.014(2) -0.019(2)
C55 0.041(2) 0.113(4) 0.088(4) 0.020(3) 0.011(2) -0.031(3)
C56 0.037(2) 0.091(3) 0.053(2) 0.018(2) 0.0020(17) -0.024(2)
C57 0.0231(14) 0.0313(16) 0.0230(14) -0.0007(12) -0.0013(11) -0.0038(12)
C58 0.0243(15) 0.0320(16) 0.0258(15) 0.0037(12) -0.0008(11) -0.0016(12)
C59 0.0287(16) 0.0333(17) 0.0309(16) 0.0009(13) -0.0030(12) 0.0012(13)
C60 0.0422(18) 0.0304(17) 0.0311(17) 0.0074(14) -0.0081(13) -0.0042(14)
C61 0.0356(17) 0.0372(18) 0.0308(16) 0.0067(14) 0.0014(13) -0.0107(14)
C62 0.0273(16) 0.0372(18) 0.0274(16) 0.0003(13) 0.0018(12) -0.0030(13)
C63 0.0272(15) 0.0342(17) 0.0319(16) -0.0066(13) 0.0050(12) 0.0007(13)
C64 0.0366(19) 0.050(2) 0.050(2) 0.0096(17) -0.0059(16) -0.0045(16)
C65 0.035(2) 0.061(3) 0.067(3) 0.004(2) -0.0141(18) -0.0042(18)
C66 0.0276(17) 0.067(3) 0.054(2) -0.020(2) 0.0035(16) -0.0062(17)
C67 0.038(2) 0.084(3) 0.049(2) -0.001(2) 0.0148(17) -0.020(2)
C68 0.0321(18) 0.073(3) 0.0384(19) 0.0082(18) 0.0028(14) -0.0090(17)
C69 0.0350(17) 0.0401(18) 0.0253(16) 0.0037(13) 0.0046(13) -0.0067(14)
C70 0.0339(18) 0.058(2) 0.0386(19) 0.0014(17) 0.0007(14) -0.0102(16)
C71 0.057(2) 0.078(3) 0.044(2) -0.005(2) -0.0072(18) -0.030(2)
C72 0.099(4) 0.058(3) 0.042(2) -0.015(2) 0.006(2) -0.028(3)
C73 0.088(3) 0.044(2) 0.049(2) -0.0099(19) 0.016(2) -0.001(2)
C74 0.055(2) 0.040(2) 0.0376(19) -0.0041(16) 0.0077(16) 0.0011(17)
C75 0.074(3) 0.059(3) 0.0283(18) -0.0029(17) 0.0049(17) 0.015(2)
C76 0.0276(17) 0.054(2) 0.059(2) 0.0107(18) 0.0097(15) -0.0054(16)
C77A 0.093(5) 0.071(5) 0.128(8) -0.013(4) 0.003(5) 0.011(4)
C78A 0.081(5) 0.053(4) 0.137(8) -0.019(5) 0.012(5) 0.011(3)
C79A 0.096(4) 0.055(6) 0.084(4) -0.014(3) 0.033(3) -0.009(3)
C80A 0.122(7) 0.080(5) 0.143(8) -0.018(5) 0.075(6) -0.025(5)
C81A 0.108(7) 0.072(5) 0.116(6) 0.015(5) 0.022(6) 0.002(5)
C82A 0.079(5) 0.121(7) 0.117(7) 0.046(6) 0.040(5) 0.022(5)
C83A 0.100(6) 0.084(5) 0.073(5) 0.034(4) 0.022(4) 0.025(4)
C77B 0.093(5) 0.071(5) 0.128(8) -0.013(4) 0.003(5) 0.011(4)
C78B 0.081(5) 0.053(4) 0.137(8) -0.019(5) 0.012(5) 0.011(3)
C79B 0.096(4) 0.055(6) 0.084(4) -0.014(3) 0.033(3) -0.009(3)
C80B 0.122(7) 0.080(5) 0.143(8) -0.018(5) 0.075(6) -0.025(5)
C81B 0.108(7) 0.072(5) 0.116(6) 0.015(5) 0.022(6) 0.002(5)
C82B 0.079(5) 0.121(7) 0.117(7) 0.046(6) 0.040(5) 0.022(5)
C83B 0.079(5) 0.121(7) 0.117(7) 0.046(6) 0.040(5) 0.022(5)

loop_
_atom_type_symbol
_atom_type_description
_atom_type_scat_dispersion_real
_atom_type_scat_dispersion_imag
_atom_type_scat_source
C C 0.0033 0.0016 'International Tables Vol C Tables 4.2.6.8 and 6.1.1.4'
H H 0.0000 0.0000 'International Tables Vol C Tables 4.2.6.8 and 6.1.1.4'
P P 0.1023 0.0942 'International Tables Vol C Tables 4.2.6.8 and 6.1.1.4'
Sn Sn -0.6537 1.4246 'International Tables Vol C Tables 4.2.6.8 and 6.1.1.4'
Pd Pd -0.9988 1.0072 'International Tables Vol C Tables 4.2.6.8 and 6.1.1.4'
F F 0.0171 0.0103 'International Tables Vol C Tables 4.2.6.8 and 6.1.1.4'

loop_
_geom_angle_atom_site_label_1
_geom_angle_atom_site_label_2
_geom_angle_atom_site_label_3
_geom_angle
C19 Pd1 P1 177.13(8)
C19 Pd1 P2 69.50(8)
P1 Pd1 P2 107.68(3)
C19 Pd1 Sn1 94.82(8)
P1 Pd1 Sn1 88.041(19)
P2 Pd1 Sn1 163.52(2)
C57 Pd2 P3 176.19(8)
C57 Pd2 P4 69.20(8)
P3 Pd2 P4 109.04(3)
C57 Pd2 Sn2 94.46(8)
P3 Pd2 Sn2 87.18(2)
P4 Pd2 Sn2 163.60(2)
C37 Sn1 C38 106.35(14)
C37 Sn1 C1 105.35(13)
C38 Sn1 C1 103.98(13)
C37 Sn1 Pd1 118.05(10)
C38 Sn1 Pd1 121.94(10)
C1 Sn1 Pd1 98.53(8)
C76 Sn2 C75 107.42(16)
C76 Sn2 C39 104.11(13)
C75 Sn2 C39 103.90(14)
C76 Sn2 Pd2 120.15(11)
C75 Sn2 Pd2 119.34(11)
C39 Sn2 Pd2 98.89(8)
C13 P1 C7 104.12(13)
C13 P1 C2 106.24(13)
C7 P1 C2 105.73(13)
C13 P1 Pd1 110.50(10)
C7 P1 Pd1 113.32(9)
C2 P1 Pd1 116.01(9)
C25 P2 C20 109.71(15)
C25 P2 C31 107.13(14)
C20 P2 C31 105.85(14)
C25 P2 Pd1 126.46(10)
C20 P2 Pd1 81.32(10)
C31 P2 Pd1 120.15(10)
C45 P3 C51 107.24(14)
C45 P3 C40 104.86(13)
C51 P3 C40 101.87(14)
C45 P3 Pd2 114.87(10)
C51 P3 Pd2 110.51(10)
C40 P3 Pd2 116.35(10)
C58 P4 C63 110.41(14)
C58 P4 C69 105.02(14)
C63 P4 C69 105.45(14)
C58 P4 Pd2 81.09(10)
C63 P4 Pd2 123.96(10)
C69 P4 Pd2 124.78(11)
C6 C1 C2 117.4(3)
C6 C1 Sn1 123.2(2)
C2 C1 Sn1 119.4(2)
C3 C2 C1 119.2(3)
C3 C2 P1 123.0(2)
C1 C2 P1 117.8(2)
F1 C3 C4 116.8(3)
F1 C3 C2 121.6(3)
C4 C3 C2 121.6(3)
F2 C4 C5 120.2(3)
F2 C4 C3 120.5(3)
C5 C4 C3 119.3(3)
F3 C5 C6 121.4(3)
F3 C5 C4 119.4(3)
C6 C5 C4 119.2(3)
F4 C6 C5 117.3(3)
F4 C6 C1 119.4(3)
C5 C6 C1 123.3(3)
C12 C7 C8 119.1(3)
C12 C7 P1 122.0(2)
C8 C7 P1 118.6(2)
C9 C8 C7 120.3(3)
C9 C8 H8 119.9
C7 C8 H8 119.9
C8 C9 C10 120.2(3)
C8 C9 H9 119.9
C10 C9 H9 119.9
C9 C10 C11 119.9(3)
C9 C10 H10 120.0
C11 C10 H10 120.0
C10 C11 C12 119.8(3)
C10 C11 H11 120.1
C12 C11 H11 120.1
C7 C12 C11 120.6(3)
C7 C12 H12 119.7
C11 C12 H12 119.7
C18 C13 C14 118.8(3)
C18 C13 P1 117.0(2)
C14 C13 P1 124.0(2)
C15 C14 C13 119.1(3)
C15 C14 H14 120.5
C13 C14 H14 120.5
C16 C15 C14 121.3(3)
C16 C15 H15 119.4
C14 C15 H15 119.4
C15 C16 C17 119.4(3)
C15 C16 H16 120.3
C17 C16 H16 120.3
C16 C17 C18 120.3(3)
C16 C17 H17 119.9
C18 C17 H17 119.9
C17 C18 C13 121.1(3)
C17 C18 H18 119.4
C13 C18 H18 119.4
C24 C19 C20 115.9(3)
C24 C19 Pd1 139.6(2)
C20 C19 Pd1 104.4(2)
C21 C20 C19 121.7(3)
C21 C20 P2 133.1(3)
C19 C20 P2 104.7(2)
F8 C21 C22 119.2(3)
F8 C21 C20 120.8(3)
C22 C21 C20 120.0(3)
F7 C22 C21 121.1(4)
F7 C22 C23 119.6(3)
C21 C22 C23 119.2(3)
F6 C23 C24 120.8(3)
F6 C23 C22 118.9(3)
C24 C23 C22 120.3(3)
F5 C24 C23 116.7(3)
F5 C24 C19 120.5(3)
C23 C24 C19 122.8(3)
C30 C25 C26 118.2(3)
C30 C25 P2 122.6(3)
C26 C25 P2 118.9(2)
C27 C26 C25 120.9(3)
C27 C26 H26 119.5
C25 C26 H26 119.5
C28 C27 C26 120.2(4)
C28 C27 H27 119.9
C26 C27 H27 119.9
C27 C28 C29 119.8(4)
C27 C28 H28 120.1
C29 C28 H28 120.1
C28 C29 C30 120.8(4)
C28 C29 H29 119.6
C30 C29 H29 119.6
C25 C30 C29 120.0(4)
C25 C30 H30 120.0
C29 C30 H30 120.0
C32 C31 C36 118.7(3)
C32 C31 P2 116.5(2)
C36 C31 P2 124.8(3)
C33 C32 C31 120.5(3)
C33 C32 H32 119.7
C31 C32 H32 119.7
C34 C33 C32 120.3(4)
C34 C33 H33 119.8
C32 C33 H33 119.8
C35 C34 C33 119.6(3)
C35 C34 H34 120.2
C33 C34 H34 120.2
C34 C35 C36 120.5(3)
C34 C35 H35 119.8
C36 C35 H35 119.8
C35 C36 C31 120.3(3)
C35 C36 H36 119.9
C31 C36 H36 119.9
Sn1 C37 H37A 109.5
Sn1 C37 H37B 109.5
H37A C37 H37B 109.5
Sn1 C37 H37C 109.5
H37A C37 H37C 109.5
H37B C37 H37C 109.5
Sn1 C38 H38A 109.5
Sn1 C38 H38B 109.5
H38A C38 H38B 109.5
Sn1 C38 H38C 109.5
H38A C38 H38C 109.5
H38B C38 H38C 109.5
C44 C39 C40 117.9(3)
C44 C39 Sn2 123.2(2)
C40 C39 Sn2 118.8(2)
C41 C40 C39 119.3(3)
C41 C40 P3 122.2(2)
C39 C40 P3 118.5(2)
F16 C41 C42 117.0(3)
F16 C41 C40 121.4(3)
C42 C41 C40 121.6(3)
F15 C42 C41 120.9(3)
F15 C42 C43 119.7(3)
C41 C42 C43 119.4(3)
F14 C43 C44 122.0(3)
F14 C43 C42 118.9(3)
C44 C43 C42 119.1(3)
F13 C44 C43 117.8(3)
F13 C44 C39 119.5(3)
C43 C44 C39 122.7(3)
C50 C45 C46 118.5(3)
C50 C45 P3 119.0(2)
C46 C45 P3 122.2(2)
C47 C46 C45 120.4(3)
C47 C46 H46 119.8
C45 C46 H46 119.8
C48 C47 C46 120.4(3)
C48 C47 H47 119.8
C46 C47 H47 119.8
C47 C48 C49 120.0(3)
C47 C48 H48 120.0
C49 C48 H48 120.0
C48 C49 C50 120.1(3)
C48 C49 H49 119.9
C50 C49 H49 119.9
C45 C50 C49 120.7(3)
C45 C50 H50 119.7
C49 C50 H50 119.7
C52 C51 C56 119.1(3)
C52 C51 P3 116.5(2)
C56 C51 P3 124.4(3)
C51 C52 C53 120.9(4)
C51 C52 H52 119.5
C53 C52 H52 119.5
C54 C53 C52 120.3(4)
C54 C53 H53 119.9
C52 C53 H53 119.9
C53 C54 C55 119.8(4)
C53 C54 H54 120.1
C55 C54 H54 120.1
C56 C55 C54 120.6(4)
C56 C55 H55 119.7
C54 C55 H55 119.7
C55 C56 C51 119.3(4)
C55 C56 H56 120.4
C51 C56 H56 120.4
C62 C57 C58 116.0(3)
C62 C57 Pd2 139.2(2)
C58 C57 Pd2 104.8(2)
C59 C58 C57 122.2(3)
C59 C58 P4 132.6(2)
C57 C58 P4 104.8(2)
F12 C59 C60 118.6(3)
F12 C59 C58 121.8(3)
C60 C59 C58 119.6(3)
F11 C60 C59 121.1(3)
F11 C60 C61 119.5(3)
C59 C60 C61 119.4(3)
F10 C61 C62 121.1(3)
F10 C61 C60 118.4(3)
C62 C61 C60 120.4(3)
F9 C62 C61 116.4(3)
F9 C62 C57 121.3(3)
C61 C62 C57 122.3(3)
C68 C63 C64 118.5(3)
C68 C63 P4 117.0(2)
C64 C63 P4 124.4(2)
C65 C64 C63 120.3(3)
C65 C64 H64 119.8
C63 C64 H64 119.8
C66 C65 C64 120.5(4)
C66 C65 H65 119.7
C64 C65 H65 119.7
C65 C66 C67 119.9(3)
C65 C66 H66 120.1
C67 C66 H66 120.1
C66 C67 C68 120.2(4)
C66 C67 H67 119.9
C68 C67 H67 119.9
C67 C68 C63 120.6(3)
C67 C68 H68 119.7
C63 C68 H68 119.7
C74 C69 C70 119.3(3)
C74 C69 P4 122.7(3)
C70 C69 P4 117.9(3)
C71 C70 C69 119.8(4)
C71 C70 H70 120.1
C69 C70 H70 120.1
C72 C71 C70 120.3(4)
C72 C71 H71 119.8
C70 C71 H71 119.8
C71 C72 C73 120.4(4)
C71 C72 H72 119.8
C73 C72 H72 119.8
C72 C73 C74 120.0(4)
C72 C73 H73 120.0
C74 C73 H73 120.0
C69 C74 C73 120.2(4)
C69 C74 H74 119.9
C73 C74 H74 119.9
Sn2 C75 H75A 109.5
Sn2 C75 H75B 109.5
H75A C75 H75B 109.5
Sn2 C75 H75C 109.5
H75A C75 H75C 109.5
H75B C75 H75C 109.5
Sn2 C76 H76A 109.5
Sn2 C76 H76B 109.5
H76A C76 H76B 109.5
Sn2 C76 H76C 109.5
H76A C76 H76C 109.5
H76B C76 H76C 109.5
C78A C77A H77A 109.5
C78A C77A H77B 109.5
H77A C77A H77B 109.5
C78A C77A H77C 109.5
H77A C77A H77C 109.5
H77B C77A H77C 109.5
C79A C78A C83A 120.0
C79A C78A C77A 120.66(19)
C83A C78A C77A 119.32(19)
C78A C79A C80A 120.0
C78A C79A H79A 120.0
C80A C79A H79A 120.0
C81A C80A C79A 120.0
C81A C80A H80A 120.0
C79A C80A H80A 120.0
C80A C81A C82A 120.0
C80A C81A H81A 120.0
C82A C81A H81A 120.0
C83A C82A C81A 120.0
C83A C82A H82A 120.0
C81A C82A H82A 120.0
C82A C83A C78A 120.0
C82A C83A H83A 120.0
C78A C83A H83A 120.0
C78B C77B H77D 109.5
C78B C77B H77E 109.5
H77D C77B H77E 109.5
C78B C77B H77F 109.5
H77D C77B H77F 109.5
H77E C77B H77F 109.5
C79B C78B C83B 120.0
C79B C78B C77B 120.2(2)
C83B C78B C77B 119.8(2)
C80B C79B C78B 120.0
C80B C79B H79B 120.0
C78B C79B H79B 120.0
C79B C80B C81B 120.0
C79B C80B H80B 120.0
C81B C80B H80B 120.0
C80B C81B C82B 120.0
C80B C81B H81B 120.0
C82B C81B H81B 120.0
C83B C82B C81B 120.0
C83B C82B H82B 120.0
C81B C82B H82B 120.0
C82B C83B C78B 120.0
C82B C83B H83B 120.0
C78B C83B H83B 120.0

loop_
_geom_bond_atom_site_label_1
_geom_bond_atom_site_label_2
_geom_bond_distance
Pd1 C19 2.072(3)
Pd1 P1 2.2876(7)
Pd1 P2 2.4049(8)
Pd1 Sn1 2.5404(3)
Pd2 C57 2.075(3)
Pd2 P3 2.2901(8)
Pd2 P4 2.4214(8)
Pd2 Sn2 2.5526(3)
Sn1 C37 2.153(3)
Sn1 C38 2.156(3)
Sn1 C1 2.195(3)
Sn2 C76 2.152(3)
Sn2 C75 2.157(3)
Sn2 C39 2.198(3)
P1 C13 1.825(3)
P1 C7 1.827(3)
P1 C2 1.841(3)
P2 C25 1.809(3)
P2 C20 1.811(3)
P2 C31 1.817(3)
P3 C45 1.821(3)
P3 C51 1.825(3)
P3 C40 1.836(3)
P4 C58 1.815(3)
P4 C63 1.815(3)
P4 C69 1.820(3)
F1 C3 1.344(3)
F2 C4 1.343(4)
F3 C5 1.349(4)
F4 C6 1.369(4)
F5 C24 1.368(4)
F6 C23 1.352(4)
F7 C22 1.346(4)
F8 C21 1.354(4)
F9 C62 1.361(4)
F10 C61 1.355(4)
F11 C60 1.351(4)
F12 C59 1.350(4)
F13 C44 1.355(4)
F14 C43 1.348(4)
F15 C42 1.342(4)
F16 C41 1.352(4)
C1 C6 1.384(4)
C1 C2 1.408(4)
C2 C3 1.391(4)
C3 C4 1.386(4)
C4 C5 1.373(5)
C5 C6 1.373(5)
C7 C12 1.378(4)
C7 C8 1.398(4)
C8 C9 1.381(5)
C8 H8 0.9500
C9 C10 1.382(5)
C9 H9 0.9500
C10 C11 1.384(5)
C10 H10 0.9500
C11 C12 1.390(5)
C11 H11 0.9500
C12 H12 0.9500
C13 C18 1.383(4)
C13 C14 1.404(4)
C14 C15 1.394(5)
C14 H14 0.9500
C15 C16 1.376(6)
C15 H15 0.9500
C16 C17 1.376(5)
C16 H16 0.9500
C17 C18 1.382(5)
C17 H17 0.9500
C18 H18 0.9500
C19 C24 1.379(4)
C19 C20 1.415(4)
C20 C21 1.385(4)
C21 C22 1.377(5)
C22 C23 1.381(6)
C23 C24 1.374(5)
C25 C30 1.384(5)
C25 C26 1.396(5)
C26 C27 1.384(5)
C26 H26 0.9500
C27 C28 1.364(6)
C27 H27 0.9500
C28 C29 1.372(6)
C28 H28 0.9500
C29 C30 1.392(6)
C29 H29 0.9500
C30 H30 0.9500
C31 C32 1.381(5)
C31 C36 1.383(5)
C32 C33 1.374(5)
C32 H32 0.9500
C33 C34 1.372(6)
C33 H33 0.9500
C34 C35 1.367(6)
C34 H34 0.9500
C35 C36 1.380(5)
C35 H35 0.9500
C36 H36 0.9500
C37 H37A 0.9800
C37 H37B 0.9800
C37 H37C 0.9800
C38 H38A 0.9800
C38 H38B 0.9800
C38 H38C 0.9800
C39 C44 1.382(4)
C39 C40 1.395(4)
C40 C41 1.387(4)
C41 C42 1.374(5)
C42 C43 1.381(5)
C43 C44 1.371(5)
C45 C50 1.385(5)
C45 C46 1.395(4)
C46 C47 1.390(5)
C46 H46 0.9500
C47 C48 1.369(5)
C47 H47 0.9500
C48 C49 1.375(5)
C48 H48 0.9500
C49 C50 1.391(5)
C49 H49 0.9500
C50 H50 0.9500
C51 C52 1.379(5)
C51 C56 1.392(5)
C52 C53 1.387(5)
C52 H52 0.9500
C53 C54 1.351(6)
C53 H53 0.9500
C54 C55 1.390(7)
C54 H54 0.9500
C55 C56 1.387(6)
C55 H55 0.9500
C56 H56 0.9500
C57 C62 1.382(4)
C57 C58 1.413(4)
C58 C59 1.381(4)
C59 C60 1.378(4)
C60 C61 1.383(5)
C61 C62 1.378(4)
C63 C68 1.388(5)
C63 C64 1.388(5)
C64 C65 1.387(5)
C64 H64 0.9500
C65 C66 1.368(6)
C65 H65 0.9500
C66 C67 1.371(6)
C66 H66 0.9500
C67 C68 1.386(5)
C67 H67 0.9500
C68 H68 0.9500
C69 C74 1.386(5)
C69 C70 1.395(5)
C70 C71 1.391(5)
C70 H70 0.9500
C71 C72 1.368(7)
C71 H71 0.9500
C72 C73 1.375(7)
C72 H72 0.9500
C73 C74 1.389(5)
C73 H73 0.9500
C74 H74 0.9500
C75 H75A 0.9800
C75 H75B 0.9800
C75 H75C 0.9800
C76 H76A 0.9800
C76 H76B 0.9800
C76 H76C 0.9800
C77A C78A 1.440(7)
C77A H77A 0.9800
C77A H77B 0.9800
C77A H77C 0.9800
C78A C79A 1.3900
C78A C83A 1.3900
C79A C80A 1.3900
C79A H79A 0.9500
C80A C81A 1.3900
C80A H80A 0.9500
C81A C82A 1.3900
C81A H81A 0.9500
C82A C83A 1.3900
C82A H82A 0.9500
C83A H83A 0.9500
C77B C78B 1.437(7)
C77B H77D 0.9800
C77B H77E 0.9800
C77B H77F 0.9800
C78B C79B 1.3900
C78B C83B 1.3900
C79B C80B 1.3900
C79B H79B 0.9500
C80B C81B 1.3900
C80B H80B 0.9500
C81B C82B 1.3900
C81B H81B 0.9500
C82B C83B 1.3900
C82B H82B 0.9500
C83B H83B 0.9500

loop_
_geom_torsion_atom_site_label_1
_geom_torsion_atom_site_label_2
_geom_torsion_atom_site_label_3
_geom_torsion_atom_site_label_4
_geom_torsion
C6 C1 C2 C3 -1.5(4)
Sn1 C1 C2 C3 176.2(2)
C6 C1 C2 P1 177.0(2)
Sn1 C1 C2 P1 -5.3(3)
C13 P1 C2 C3 58.2(3)
C7 P1 C2 C3 -52.1(3)
Pd1 P1 C2 C3 -178.6(2)
C13 P1 C2 C1 -120.3(2)
C7 P1 C2 C1 129.5(2)
Pd1 P1 C2 C1 3.0(3)
C1 C2 C3 F1 -177.7(3)
P1 C2 C3 F1 3.9(4)
C1 C2 C3 C4 0.6(5)
P1 C2 C3 C4 -177.8(2)
F1 C3 C4 F2 1.5(5)
C2 C3 C4 F2 -176.8(3)
F1 C3 C4 C5 -179.8(3)
C2 C3 C4 C5 1.8(5)
F2 C4 C5 F3 -3.1(5)
C3 C4 C5 F3 178.2(3)
F2 C4 C5 C6 175.5(3)
C3 C4 C5 C6 -3.2(5)
F3 C5 C6 F4 0.7(5)
C4 C5 C6 F4 -177.8(3)
F3 C5 C6 C1 -179.1(3)
C4 C5 C6 C1 2.3(5)
C2 C1 C6 F4 -179.8(3)
Sn1 C1 C6 F4 2.6(4)
C2 C1 C6 C5 0.0(5)
Sn1 C1 C6 C5 -177.5(3)
C13 P1 C7 C12 -134.9(3)
C2 P1 C7 C12 -23.1(3)
Pd1 P1 C7 C12 105.0(2)
C13 P1 C7 C8 51.5(3)
C2 P1 C7 C8 163.3(2)
Pd1 P1 C7 C8 -68.6(2)
C12 C7 C8 C9 1.3(5)
P1 C7 C8 C9 175.1(3)
C7 C8 C9 C10 -1.1(5)
C8 C9 C10 C11 0.9(6)
C9 C10 C11 C12 -0.9(6)
C8 C7 C12 C11 -1.3(5)
P1 C7 C12 C11 -174.9(3)
C10 C11 C12 C7 1.1(5)
C7 P1 C13 C18 -144.3(2)
C2 P1 C13 C18 104.3(2)
Pd1 P1 C13 C18 -22.3(3)
C7 P1 C13 C14 31.3(3)
C2 P1 C13 C14 -80.0(3)
Pd1 P1 C13 C14 153.3(2)
C18 C13 C14 C15 0.5(5)
P1 C13 C14 C15 -175.1(3)
C13 C14 C15 C16 0.5(5)
C14 C15 C16 C17 -1.2(6)
C15 C16 C17 C18 1.0(6)
C16 C17 C18 C13 -0.1(5)
C14 C13 C18 C17 -0.6(5)
P1 C13 C18 C17 175.3(3)
C24 C19 C20 C21 1.3(5)
Pd1 C19 C20 C21 -175.9(3)
C24 C19 C20 P2 174.5(2)
Pd1 C19 C20 P2 -2.6(2)
C25 P2 C20 C21 -59.9(4)
C31 P2 C20 C21 55.3(4)
Pd1 P2 C20 C21 174.3(3)
C25 P2 C20 C19 127.9(2)
C31 P2 C20 C19 -116.8(2)
Pd1 P2 C20 C19 2.22(19)
C19 C20 C21 F8 178.7(3)
P2 C20 C21 F8 7.7(5)
C19 C20 C21 C22 -0.7(5)
P2 C20 C21 C22 -171.7(3)
F8 C21 C22 F7 -0.3(5)
C20 C21 C22 F7 179.2(3)
F8 C21 C22 C23 -179.8(3)
C20 C21 C22 C23 -0.4(5)
F7 C22 C23 F6 1.1(5)
C21 C22 C23 F6 -179.4(3)
F7 C22 C23 C24 -178.7(3)
C21 C22 C23 C24 0.8(5)
F6 C23 C24 F5 -1.3(5)
C22 C23 C24 F5 178.5(3)
F6 C23 C24 C19 -180.0(3)
C22 C23 C24 C19 -0.1(5)
C20 C19 C24 F5 -179.5(3)
Pd1 C19 C24 F5 -3.7(5)
C20 C19 C24 C23 -0.9(5)
Pd1 C19 C24 C23 174.9(3)
C20 P2 C25 C30 -9.4(3)
C31 P2 C25 C30 -123.9(3)
Pd1 P2 C25 C30 84.3(3)
C20 P2 C25 C26 175.8(3)
C31 P2 C25 C26 61.4(3)
Pd1 P2 C25 C26 -90.4(3)
C30 C25 C26 C27 1.2(5)
P2 C25 C26 C27 176.2(3)
C25 C26 C27 C28 -1.4(6)
C26 C27 C28 C29 0.8(6)
C27 C28 C29 C30 -0.1(6)
C26 C25 C30 C29 -0.6(5)
P2 C25 C30 C29 -175.4(3)
C28 C29 C30 C25 0.0(6)
C25 P2 C31 C32 -172.0(3)
C20 P2 C31 C32 71.0(3)
Pd1 P2 C31 C32 -18.1(3)
C25 P2 C31 C36 9.8(3)
C20 P2 C31 C36 -107.2(3)
Pd1 P2 C31 C36 163.7(3)
C36 C31 C32 C33 1.8(6)
P2 C31 C32 C33 -176.5(3)
C31 C32 C33 C34 -2.7(6)
C32 C33 C34 C35 1.2(6)
C33 C34 C35 C36 1.3(6)
C34 C35 C36 C31 -2.1(6)
C32 C31 C36 C35 0.6(5)
P2 C31 C36 C35 178.8(3)
C44 C39 C40 C41 0.7(4)
Sn2 C39 C40 C41 -177.5(2)
C44 C39 C40 P3 179.4(2)
Sn2 C39 C40 P3 1.2(3)
C45 P3 C40 C41 -58.2(3)
C51 P3 C40 C41 53.5(3)
Pd2 P3 C40 C41 173.8(2)
C45 P3 C40 C39 123.2(2)
C51 P3 C40 C39 -125.2(2)
Pd2 P3 C40 C39 -4.9(3)
C39 C40 C41 F16 178.9(3)
P3 C40 C41 F16 0.2(4)
C39 C40 C41 C42 -0.8(5)
P3 C40 C41 C42 -179.5(2)
F16 C41 C42 F15 0.1(4)
C40 C41 C42 F15 179.8(3)
F16 C41 C42 C43 -179.5(3)
C40 C41 C42 C43 0.2(5)
F15 C42 C43 F14 0.2(5)
C41 C42 C43 F14 179.8(3)
F15 C42 C43 C44 -179.1(3)
C41 C42 C43 C44 0.6(5)
F14 C43 C44 F13 0.1(5)
C42 C43 C44 F13 179.3(3)
F14 C43 C44 C39 -179.9(3)
C42 C43 C44 C39 -0.7(5)
C40 C39 C44 F13 -179.9(3)
Sn2 C39 C44 F13 -1.7(4)
C40 C39 C44 C43 0.0(5)
Sn2 C39 C44 C43 178.2(2)
C51 P3 C45 C50 66.0(3)
C40 P3 C45 C50 173.8(3)
Pd2 P3 C45 C50 -57.2(3)
C51 P3 C45 C46 -119.8(3)
C40 P3 C45 C46 -12.0(3)
Pd2 P3 C45 C46 117.0(3)
C50 C45 C46 C47 -0.6(5)
P3 C45 C46 C47 -174.8(3)
C45 C46 C47 C48 0.4(6)
C46 C47 C48 C49 -0.6(6)
C47 C48 C49 C50 0.9(6)
C46 C45 C50 C49 0.9(5)
P3 C45 C50 C49 175.3(3)
C48 C49 C50 C45 -1.1(6)
C45 P3 C51 C52 -177.7(3)
C40 P3 C51 C52 72.5(3)
Pd2 P3 C51 C52 -51.8(3)
C45 P3 C51 C56 4.7(4)
C40 P3 C51 C56 -105.2(3)
Pd2 P3 C51 C56 130.6(3)
C56 C51 C52 C53 -0.6(6)
P3 C51 C52 C53 -178.3(3)
C51 C52 C53 C54 -0.6(6)
C52 C53 C54 C55 1.3(7)
C53 C54 C55 C56 -0.9(8)
C54 C55 C56 C51 -0.2(8)
C52 C51 C56 C55 0.9(6)
P3 C51 C56 C55 178.5(4)
C62 C57 C58 C59 1.4(4)
Pd2 C57 C58 C59 -177.8(2)
C62 C57 C58 P4 175.2(2)
Pd2 C57 C58 P4 -4.0(2)
C63 P4 C58 C59 -60.7(3)
C69 P4 C58 C59 52.5(3)
Pd2 P4 C58 C59 176.2(3)
C63 P4 C58 C57 126.3(2)
C69 P4 C58 C57 -120.5(2)
Pd2 P4 C58 C57 3.31(17)
C57 C58 C59 F12 176.8(3)
P4 C58 C59 F12 4.9(5)
C57 C58 C59 C60 -1.7(4)
P4 C58 C59 C60 -173.6(2)
F12 C59 C60 F11 0.2(4)
C58 C59 C60 F11 178.7(3)
F12 C59 C60 C61 -178.2(3)
C58 C59 C60 C61 0.3(5)
F11 C60 C61 F10 1.1(4)
C59 C60 C61 F10 179.5(3)
F11 C60 C61 C62 -177.1(3)
C59 C60 C61 C62 1.4(5)
F10 C61 C62 F9 0.6(4)
C60 C61 C62 F9 178.6(3)
F10 C61 C62 C57 -179.8(3)
C60 C61 C62 C57 -1.7(5)
C58 C57 C62 F9 180.0(2)
Pd2 C57 C62 F9 -1.3(5)
C58 C57 C62 C61 0.3(4)
Pd2 C57 C62 C61 179.1(2)
C58 P4 C63 C68 -174.4(3)
C69 P4 C63 C68 72.6(3)
Pd2 P4 C63 C68 -81.5(3)
C58 P4 C63 C64 2.9(3)
C69 P4 C63 C64 -110.1(3)
Pd2 P4 C63 C64 95.8(3)
C68 C63 C64 C65 -1.2(6)
P4 C63 C64 C65 -178.4(3)
C63 C64 C65 C66 0.6(6)
C64 C65 C66 C67 0.1(6)
C65 C66 C67 C68 -0.2(6)
C66 C67 C68 C63 -0.4(6)
C64 C63 C68 C67 1.1(6)
P4 C63 C68 C67 178.5(3)
C58 P4 C69 C74 -84.9(3)
C63 P4 C69 C74 31.7(3)
Pd2 P4 C69 C74 -174.4(2)
C58 P4 C69 C70 90.4(3)
C63 P4 C69 C70 -153.0(3)
Pd2 P4 C69 C70 0.9(3)
C74 C69 C70 C71 0.9(5)
P4 C69 C70 C71 -174.6(3)
C69 C70 C71 C72 -1.0(6)
C70 C71 C72 C73 0.7(7)
C71 C72 C73 C74 -0.2(7)
C70 C69 C74 C73 -0.5(5)
P4 C69 C74 C73 174.7(3)
C72 C73 C74 C69 0.2(6)
C83A C78A C79A C80A 0.0
C77A C78A C79A C80A 178.3(6)
C78A C79A C80A C81A 0.0
C79A C80A C81A C82A 0.0
C80A C81A C82A C83A 0.0
C81A C82A C83A C78A 0.0
C79A C78A C83A C82A 0.0
C77A C78A C83A C82A -178.4(6)
C83B C78B C79B C80B 0.0
C77B C78B C79B C80B 178(2)
C78B C79B C80B C81B 0.0
C79B C80B C81B C82B 0.0
C80B C81B C82B C83B 0.0
C81B C82B C83B C78B 0.0
C79B C78B C83B C82B 0.0
C77B C78B C83B C82B -178(2)
